data_4000110
loop_
_publ_author_name
'Chan, Suk Hang'
'Wong, Wing Tak'
'Chan, Wai Kin'

_publ_section_title
;
 Synthesis and Properties of Polyimide with Diazacrown Ether Moiety and
 the Corresponding Polymer Barium Complexes
;
_journal_coden_ASTM CMATEX
_journal_issue 12
_journal_name_full 'Chemistry of Materials'
_journal_page_first 4635
_journal_page_last 4641
_journal_paper_doi 10.1021/cm0103500
_journal_volume 13
_journal_year 2001
_chemical_formula_sum 'C28 H42 Ba N6 O5 S2'
_chemical_formula_weight 744.13
_space_group_crystal_system monoclinic
_space_group_IT_number 15
_space_group_name_Hall '-C 2yc'
_space_group_name_H-M_alt 'C 1 2/c 1'
_audit_creation_date 'Fri Aug  8 16:44:03 1997'
_audit_creation_method 'from TEXRAY.INF file'
_cell_angle_alpha 90
_cell_angle_beta 110.88(2)
_cell_angle_gamma 90
_cell_formula_units_Z 4
_cell_length_a 17.727(7)
_cell_length_b 9.722(7)
_cell_length_c 20.761(6)
_cell_measurement_reflns_used 25
_cell_measurement_temperature 301.2
_cell_measurement_theta_max 16.7
_cell_measurement_theta_min 13.5
_cell_volume 3343(2)
_computing_cell_refinement 'MSC/AFC Diffractometer Control'
_computing_data_collection 'MSC/AFC Diffractometer Control'
_computing_data_reduction teXsan
_computing_publication_material teXsan
_computing_structure_refinement teXsan
_computing_structure_solution SHELXS86
_diffrn_ambient_temperature 301.2
_diffrn_measurement_device AFC7R
_diffrn_measurement_method 'omega/2-theta scans'
_diffrn_orient_matrix_UB_11 0.02734
_diffrn_orient_matrix_UB_12 0.08853
_diffrn_orient_matrix_UB_13 -0.00289
_diffrn_orient_matrix_UB_21 0.00702
_diffrn_orient_matrix_UB_22 -0.03248
_diffrn_orient_matrix_UB_23 -0.04322
_diffrn_orient_matrix_UB_31 -0.05337
_diffrn_orient_matrix_UB_32 0.04108
_diffrn_orient_matrix_UB_33 -0.02795
_diffrn_radiation_monochromator graphite
_diffrn_radiation_source 'X-ray tube'
_diffrn_radiation_type MoKalpha
_diffrn_radiation_wavelength 0.7107
_diffrn_reflns_av_R_equivalents 0.03
_diffrn_reflns_limit_h_max 21
_diffrn_reflns_limit_h_min 0
_diffrn_reflns_limit_k_max 11
_diffrn_reflns_limit_k_min 0
_diffrn_reflns_limit_l_max 23
_diffrn_reflns_limit_l_min -24
_diffrn_reflns_number 3243
_diffrn_reflns_theta_max 25.00
_diffrn_standards_decay_% -5.97
_diffrn_standards_interval_count 250
_diffrn_standards_number 3
_exptl_absorpt_coefficient_mu 1.356
_exptl_absorpt_correction_T_max 1.000
_exptl_absorpt_correction_T_min 0.973
_exptl_absorpt_correction_type empirical
_exptl_absorpt_process_details psi-scan
_exptl_crystal_colour colourlessXDIM
_exptl_crystal_density_diffrn 1.478
_exptl_crystal_description XDIM
_exptl_crystal_F_000 1520.00
_exptl_crystal_size_max 0.250
_exptl_crystal_size_mid 0.220
_exptl_crystal_size_min 0.210
_refine_diff_density_max 0.20
_refine_diff_density_min -0.30
_refine_ls_extinction_method none
_refine_ls_goodness_of_fit_obs 1.255
_refine_ls_hydrogen_treatment noref
_refine_ls_matrix_type full
_refine_ls_number_parameters 191
_refine_ls_number_reflns 2065
_refine_ls_number_restraints 0
_refine_ls_R_factor_obs 0.0406
_refine_ls_shift/esd_max 0.0020
_refine_ls_structure_factor_coef F
_refine_ls_weighting_scheme sigma
_refine_ls_wR_factor_obs 0.0358
_reflns_number_observed 2065
_reflns_number_total 3130
_reflns_observed_criterion 1.50
_cod_original_sg_symbol_H-M 'C 2/c'
_cod_original_formula_sum 'C28 H42 Ba N6 O5 S2 '
_cod_database_code 4000110

loop_
_space_group_symop_id
_space_group_symop_operation_xyz
1 x,y,z
2 -x,y,-z+1/2
3 -x,-y,-z
4 x,-y,z+1/2
5 x+1/2,y+1/2,z
6 -x+1/2,y+1/2,-z+1/2
7 -x+1/2,-y+1/2,-z
8 x+1/2,-y+1/2,z+1/2

loop_
_atom_site_aniso_label
_atom_site_aniso_U_11
_atom_site_aniso_U_22
_atom_site_aniso_U_33
_atom_site_aniso_U_12
_atom_site_aniso_U_13
_atom_site_aniso_U_23
Ba(1) 0.0414(2) 0.0539(3) 0.0425(2) 0.0000 0.0041(2) 0.0000
S(1) 0.084(1) 0.136(2) 0.101(2) 0.012(1) 0.028(1) 0.028(1)
O(1) 0.084(3) 0.081(3) 0.061(3) 0.011(3) 0.023(2) -0.005(2)
O(2) 0.048(2) 0.081(3) 0.074(3) 0.003(2) 0.013(2) -0.002(2)
O(3) 0.066(3) 0.047(4) 0.088(4) 0.0000 0.008(3) 0.0000
N(1) 0.069(3) 0.054(3) 0.051(2) 0.003(3) 0.003(2) 0.004(3)
N(2) 0.087(3) 0.069(3) 0.065(3) 0.001(3) -0.021(3) -0.013(3)
N(3) 0.111(5) 0.102(6) 0.097(5) -0.026(4) 0.033(4) 0.005(4)
C(1) 0.095(5) 0.107(6) 0.048(3) 0.019(5) 0.018(3) -0.006(4)
C(2) 0.113(6) 0.095(5) 0.068(4) 0.025(5) 0.033(4) -0.014(4)
C(3) 0.075(4) 0.094(5) 0.091(5) 0.016(4) 0.040(4) -0.005(4)
C(4) 0.061(4) 0.112(6) 0.104(6) 0.008(4) 0.035(4) -0.005(5)
C(5) 0.050(3) 0.075(5) 0.091(5) 0.009(3) -0.010(3) -0.005(4)
C(6) 0.083(5) 0.059(4) 0.062(4) 0.007(4) -0.020(3) 0.000(3)
C(7) 0.070(4) 0.051(3) 0.053(3) 0.008(3) 0.000(3) 0.006(3)
C(8) 0.065(4) 0.045(3) 0.055(3) 0.005(3) 0.003(3) 0.004(3)
C(9) 0.081(4) 0.050(3) 0.058(4) -0.014(3) 0.012(3) 0.003(3)
C(10) 0.071(4) 0.056(4) 0.079(4) -0.010(3) 0.002(3) 0.001(3)
C(11) 0.081(4) 0.036(4) 0.064(4) 0.007(3) -0.003(3) -0.003(3)
C(12) 0.092(5) 0.073(5) 0.054(4) 0.023(4) 0.008(3) -0.012(3)
C(13) 0.069(4) 0.073(4) 0.066(4) 0.013(3) 0.010(3) -0.009(4)
C(14) 0.059(4) 0.077(5) 0.072(4) -0.018(3) 0.021(3) -0.024(4)

loop_
_atom_site_label
_atom_site_fract_x
_atom_site_fract_y
_atom_site_fract_z
_atom_site_U_iso_or_equiv
_atom_site_thermal_displace_type
Ba(1) 0.0000 0.12772(6) 0.7500 0.0489(1) Uij
S(1) -0.0717(1) -0.2808(3) 0.8755(1) 0.1086(8) Uij
O(1) -0.0691(3) 0.2187(4) 0.8466(2) 0.076(1) Uij
O(2) -0.1530(2) 0.2486(4) 0.7048(2) 0.070(1) Uij
O(3) 0.0000 0.4060(5) 0.7500 0.073(2) Uij
N(1) -0.0971(3) 0.1163(5) 0.6004(2) 0.063(1) Uij
N(2) -0.3953(3) -0.1247(6) 0.3325(2) 0.087(2) Uij
N(3) -0.0930(4) -0.0963(7) 0.7697(3) 0.105(3) Uij
C(1) 0.0472(4) 0.1512(8) 0.9403(3) 0.086(2) Uij
C(2) -0.0132(5) 0.2631(8) 0.9097(3) 0.092(3) Uij
C(3) -0.1355(4) 0.3134(7) 0.8190(4) 0.083(2) Uij
C(4) -0.1917(4) 0.2557(8) 0.7524(4) 0.091(3) Uij
C(5) -0.2060(3) 0.2076(7) 0.6373(4) 0.081(2) Uij
C(6) -0.1605(4) 0.2195(6) 0.5896(3) 0.080(2) Uij
C(7) -0.1302(3) -0.0257(6) 0.5857(3) 0.064(2) Uij
C(8) -0.2000(3) -0.0496(6) 0.5176(3) 0.060(2) Uij
C(9) -0.2772(4) -0.0694(6) 0.5171(3) 0.067(2) Uij
C(10) -0.3419(4) -0.0951(6) 0.4558(3) 0.076(2) Uij
C(11) -0.3297(4) -0.1011(5) 0.3945(3) 0.068(2) Uij
C(12) -0.2532(4) -0.0790(7) 0.3941(3) 0.078(2) Uij
C(13) -0.1886(4) -0.0549(6) 0.4553(3) 0.073(2) Uij
C(14) -0.0829(4) -0.1699(7) 0.8145(3) 0.070(2) Uij
H(1) 0.0814 0.1756 0.9867 0.1016 Uij
H(2) 0.0174 0.0698 0.9444 0.1016 Uij
H(3) 0.0157 0.3444 0.9028 0.1103 Uij
H(4) -0.0394 0.2911 0.9411 0.1103 Uij
H(5) -0.1620 0.3319 0.8518 0.0988 Uij
H(6) -0.1159 0.4034 0.8100 0.0988 Uij
H(7) -0.2418 0.3085 0.7348 0.1068 Uij
H(8) -0.2090 0.1634 0.7615 0.1068 Uij
H(9) -0.2236 0.1130 0.6379 0.0973 Uij
H(10) -0.2546 0.2630 0.6220 0.0973 Uij
H(11) -0.1357 0.3105 0.5958 0.0924 Uij
H(12) -0.1970 0.2155 0.5423 0.0924 Uij
H(13) -0.0861 -0.0881 0.5870 0.0753 Uij
H(14) -0.1472 -0.0555 0.6230 0.0753 Uij
H(15) -0.2870 -0.0641 0.5605 0.0830 Uij
H(16) -0.3962 -0.1111 0.4564 0.0921 Uij
H(17) -0.2433 -0.0782 0.3498 0.0936 Uij
H(18) -0.1338 -0.0411 0.4541 0.0887 Uij
H(19) -0.3893 -0.1668 0.2869 0.0890 Uij
H(20) -0.4505 -0.1701 0.3338 0.0890 Uij
H(21) -0.0237 0.4952 0.7378 0.0890 Uij

loop_
_atom_type_symbol
_atom_type_oxidation_number
_atom_type_number_in_cell
_atom_type_scat_dispersion_real
_atom_type_scat_dispersion_imag
_atom_type_scat_source
Ba 0 4 -0.324 2.282 'International Tables'
N 0 24 0.006 0.003 'International Tables'
S 0 8 0.125 0.123 'International Tables'
O 0 20 0.011 0.006 'International Tables'
C 0 112 0.003 0.002 'International Tables'
H 0 168 0.000 0.000 'International Tables'

loop_
_geom_angle_atom_site_label_1
_geom_angle_atom_site_label_2
_geom_angle_atom_site_label_3
_geom_angle
_geom_angle_site_symmetry_1
_geom_angle_site_symmetry_2
_geom_angle_site_symmetry_3
_geom_angle_publ_flag
O(1) Ba(1) O(1) 143.7(2) ? ? ? yes
O(1) Ba(1) O(2) 59.6(1) ? ? ? yes
O(1) Ba(1) O(2) 104.1(1) ? ? ? yes
O(1) Ba(1) O(3) 71.84(9) ? ? ? yes
O(1) Ba(1) N(1) 121.0(1) ? ? ? yes
O(1) Ba(1) N(1) 60.5(1) ? ? ? yes
O(1) Ba(1) N(3) 73.7(2) ? ? ? yes
O(1) Ba(1) N(3) 139.3(2) ? ? ? yes
O(1) Ba(1) O(2) 104.1(1) ? ? ? yes
O(1) Ba(1) O(2) 59.6(1) ? ? ? yes
O(1) Ba(1) O(3) 71.84(9) ? ? ? yes
O(1) Ba(1) N(1) 60.5(1) ? ? ? yes
O(1) Ba(1) N(1) 121.0(1) ? ? ? yes
O(1) Ba(1) N(3) 139.3(2) ? ? ? yes
O(1) Ba(1) N(3) 73.7(2) ? ? ? yes
O(2) Ba(1) O(2) 130.2(2) ? ? ? yes
O(2) Ba(1) O(3) 65.12(8) ? ? ? yes
O(2) Ba(1) N(1) 62.1(1) ? ? ? yes
O(2) Ba(1) N(1) 119.9(1) ? ? ? yes
O(2) Ba(1) N(3) 80.1(2) ? ? ? yes
O(2) Ba(1) N(3) 144.7(2) ? ? ? yes
O(2) Ba(1) O(3) 65.12(8) ? ? ? yes
O(2) Ba(1) N(1) 119.9(1) ? ? ? yes
O(2) Ba(1) N(1) 62.1(1) ? ? ? yes
O(2) Ba(1) N(3) 144.7(2) ? ? ? yes
O(2) Ba(1) N(3) 80.1(2) ? ? ? yes
O(3) Ba(1) N(1) 92.15(10) ? ? ? yes
O(3) Ba(1) N(1) 92.15(10) ? ? ? yes
O(3) Ba(1) N(3) 139.9(1) ? ? ? yes
O(3) Ba(1) N(3) 139.9(1) ? ? ? yes
N(1) Ba(1) N(1) 175.7(2) ? ? ? yes
N(1) Ba(1) N(3) 88.4(2) ? ? ? yes
N(1) Ba(1) N(3) 88.3(2) ? ? ? yes
N(1) Ba(1) N(3) 88.3(2) ? ? ? yes
N(1) Ba(1) N(3) 88.4(2) ? ? ? yes
N(3) Ba(1) N(3) 80.3(3) ? ? ? yes
Ba(1) O(1) C(2) 114.7(4) ? ? ? yes
Ba(1) O(1) C(3) 114.5(3) ? ? ? yes
C(2) O(1) C(3) 112.4(5) ? ? ? yes
Ba(1) O(2) C(4) 116.6(4) ? ? ? yes
Ba(1) O(2) C(5) 115.4(3) ? ? ? yes
C(4) O(2) C(5) 113.0(5) ? ? ? yes
Ba(1) N(1) C(1) 110.5(3) ? ? ? yes
Ba(1) N(1) C(6) 105.2(3) ? ? ? yes
Ba(1) N(1) C(7) 106.7(3) ? ? ? yes
C(1) N(1) C(6) 109.9(5) ? ? ? yes
C(1) N(1) C(7) 111.8(5) ? ? ? yes
C(6) N(1) C(7) 112.3(4) ? ? ? yes
Ba(1) N(3) C(14) 132.0(5) ? ? ? yes
N(1) C(1) C(2) 114.2(5) ? ? ? yes
O(1) C(2) C(1) 109.5(5) ? ? ? yes
O(1) C(3) C(4) 108.0(5) ? ? ? yes
O(2) C(4) C(3) 109.9(5) ? ? ? yes
O(2) C(5) C(6) 107.9(5) ? ? ? yes
N(1) C(6) C(5) 114.4(5) ? ? ? yes
N(1) C(7) C(8) 117.4(4) ? ? ? yes
C(7) C(8) C(9) 120.2(5) ? ? ? yes
C(7) C(8) C(13) 122.1(6) ? ? ? yes
C(9) C(8) C(13) 117.7(5) ? ? ? yes
C(8) C(9) C(10) 121.5(6) ? ? ? yes
C(9) C(10) C(11) 120.2(6) ? ? ? yes
N(2) C(11) C(10) 120.3(6) ? ? ? yes
N(2) C(11) C(12) 120.8(6) ? ? ? yes
C(10) C(11) C(12) 118.9(6) ? ? ? yes
C(11) C(12) C(13) 120.8(6) ? ? ? yes
C(8) C(13) C(12) 120.9(6) ? ? ? yes
S(1) C(14) N(3) 176.9(6) ? ? ? yes

loop_
_geom_bond_atom_site_label_1
_geom_bond_atom_site_label_2
_geom_bond_distance
_geom_bond_site_symmetry_1
_geom_bond_site_symmetry_2
_geom_bond_publ_flag
Ba(1) O(1) 2.838(4) ? ? yes
Ba(1) O(1) 2.838(4) ? ? yes
Ba(1) O(2) 2.793(4) ? ? yes
Ba(1) O(2) 2.793(4) ? ? yes
Ba(1) O(3) 2.706(5) ? ? yes
Ba(1) N(1) 2.969(4) ? ? yes
Ba(1) N(1) 2.969(4) ? ? yes
Ba(1) N(3) 2.849(6) ? ? yes
Ba(1) N(3) 2.849(6) ? ? yes
S(1) C(14) 1.619(7) ? ? yes
O(1) C(2) 1.400(7) ? ? yes
O(1) C(3) 1.442(7) ? ? yes
O(2) C(4) 1.390(7) ? ? yes
O(2) C(5) 1.438(7) ? ? yes
N(1) C(1) 1.465(7) ? ? yes
N(1) C(6) 1.462(7) ? ? yes
N(1) C(7) 1.489(7) ? ? yes
N(2) C(11) 1.413(6) ? ? yes
N(3) C(14) 1.136(8) ? ? yes
C(1) C(2) 1.500(9) ? ? yes
C(3) C(4) 1.495(9) ? ? yes
C(5) C(6) 1.488(9) ? ? yes
C(7) C(8) 1.529(7) ? ? yes
C(8) C(9) 1.377(7) ? ? yes
C(8) C(13) 1.380(8) ? ? yes
C(9) C(10) 1.399(7) ? ? yes
C(10) C(11) 1.366(8) ? ? yes
C(11) C(12) 1.376(8) ? ? yes
C(12) C(13) 1.394(8) ? ? yes

loop_
_cod_changelog_entry_id
_cod_changelog_entry_author
_cod_changelog_entry_date
_cod_changelog_entry_text
1 'Vaitkus, Antanas' 2022-09-17T16:45:00+03:00 'Updated bibliographic information.'
2 'Vaitkus, Antanas' 2022-09-17T21:00:00+03:00
;
 Changed the values of multiple data items and added additional information
 after consulting the original CIF file which was provided as supplementary
 material for the original publication. The previous version of this entry
 incorrectly contained atomic coordinates and other information from a
 different crystal structure that is properly described in COD entry 4002652.
;
